data_4310223
loop_
_publ_author_name
'Carlos Platas-Iglesias'
'Lea Vaiana'
'David Esteban-G\'omez'
'Fernando Avecilla'
'Jos\'e Antonio Real'
'Andr\'es de Blas'
'Teresa Rodr\'iguez-Blas'

_publ_section_title
;
Electronic Structure Study of Seven-Coordinate First-Row Transition Metal
Complexes Derived from 1,10-Diaza-15-crown-5: A Successful Marriage of
Theory with Experiment
;
_journal_name_full 'Inorganic Chemistry'
_journal_page_first 9704
_journal_page_last 9713
_journal_paper_doi 10.1021/ic051119h
_journal_volume 44
_journal_year 2005
_chemical_formula_moiety 'C24 H36 Mn N4 O3, 2(C2 H3 N), 2(N O3)'
_chemical_formula_sum 'C28 H42 Mn N8 O9'
_chemical_formula_weight 689.64
_chemical_name_systematic
; 
 ? 
;
_space_group_IT_number 15
_symmetry_cell_setting monoclinic
_symmetry_space_group_name_Hall '-C 2yc'
_symmetry_space_group_name_H-M 'C 1 2/c 1'
_atom_sites_solution_hydrogens geom
_atom_sites_solution_primary direct
_atom_sites_solution_secondary difmap
_audit_creation_method SHELXL-97
_cell_angle_alpha 90.00
_cell_angle_beta 91.996(4)
_cell_angle_gamma 90.00
_cell_formula_units_Z 4
_cell_length_a 12.225(2)
_cell_length_b 16.126(3)
_cell_length_c 16.872(3)
_cell_measurement_temperature 293(2)
_cell_volume 3324.1(10)
_computing_cell_refinement 'Bruker SAINT'
_computing_data_collection 'Bruker SMART'
_computing_data_reduction 'Bruker SHELXTL'
_computing_molecular_graphics 'Bruker SHELXTL'
_computing_publication_material 'Bruker SHELXTL'
_computing_structure_refinement 'SHELXL-97 (Sheldrick, 1997)'
_computing_structure_solution 'SHELXS-97 (Sheldrick, 1990)'
_diffrn_ambient_temperature 293(2)
_diffrn_measured_fraction_theta_full 0.994
_diffrn_measured_fraction_theta_max 0.994
_diffrn_measurement_device_type 'CCD area detector'
_diffrn_measurement_method 'phi and omega scans'
_diffrn_radiation_monochromator graphite
_diffrn_radiation_source 'fine-focus sealed tube'
_diffrn_radiation_type MoK\a
_diffrn_radiation_wavelength 0.71073
_diffrn_reflns_av_R_equivalents 0.0688
_diffrn_reflns_av_sigmaI/netI 0.1089
_diffrn_reflns_limit_h_max 15
_diffrn_reflns_limit_h_min -13
_diffrn_reflns_limit_k_max 17
_diffrn_reflns_limit_k_min -20
_diffrn_reflns_limit_l_max 21
_diffrn_reflns_limit_l_min -19
_diffrn_reflns_number 9517
_diffrn_reflns_theta_full 26.38
_diffrn_reflns_theta_max 26.38
_diffrn_reflns_theta_min 2.09
_exptl_absorpt_coefficient_mu 0.459
_exptl_absorpt_correction_T_max 0.9819
_exptl_absorpt_correction_T_min 0.8745
_exptl_absorpt_correction_type multi-scan
_exptl_absorpt_process_details 'Sadabs (Scheldrick, 1996)'
_exptl_crystal_colour Colourless
_exptl_crystal_density_diffrn 1.378
_exptl_crystal_density_method 'not measured'
_exptl_crystal_description Block
_exptl_crystal_F_000 1452
_exptl_crystal_size_max 0.30
_exptl_crystal_size_mid 0.14
_exptl_crystal_size_min 0.04
_refine_diff_density_max 0.312
_refine_diff_density_min -0.495
_refine_diff_density_rms 0.058
_refine_ls_extinction_method none
_refine_ls_goodness_of_fit_ref 0.992
_refine_ls_hydrogen_treatment mixed
_refine_ls_matrix_type full
_refine_ls_number_parameters 212
_refine_ls_number_reflns 3394
_refine_ls_number_restraints 0
_refine_ls_restrained_S_all 0.992
_refine_ls_R_factor_all 0.1795
_refine_ls_R_factor_gt 0.0610
_refine_ls_shift/su_max 0.000
_refine_ls_shift/su_mean 0.000
_refine_ls_structure_factor_coef Fsqd
_refine_ls_weighting_details 'calc w=1/[\s^2^(Fo^2^)+(0.1014P)^2^+0.2169P] where P=(Fo^2^+2Fc^2^)/3'
_refine_ls_weighting_scheme calc
_refine_ls_wR_factor_gt 0.1573
_refine_ls_wR_factor_ref 0.2066
_reflns_number_gt 1457
_reflns_number_total 3394
_reflns_threshold_expression >2sigma(I)
_cod_data_source_file ic051119hsi20050706_070852_1.cif
_cod_data_source_block Compound1
_cod_depositor_comments
;
The following automatic conversions were performed:
'_symmetry_cell_setting' value 'Monoclinic' changed to 'monoclinic'
according to '/home/saulius/struct/CIF-dictionaries/cif_core.dic'
dictionary named 'cif_core.dic' version 2.4.1 from
2010-06-29.

'_exptl_absorpt_correction_type' value 'Multi-scan' changed
to 'multi-scan' according to
'/home/saulius/struct/CIF-dictionaries/cif_core.dic' dictionary named
'cif_core.dic' version 2.4.1 from 2010-06-29.

Automatic conversion script
Id: cif_fix_enum 1527 2010-12-29 10:47:43Z saulius 
;
_cod_original_cell_volume 3324.1(11)
_cod_database_code 4310223

loop_
_symmetry_equiv_pos_as_xyz
'x, y, z'
'-x, y, -z+1/2'
'x+1/2, y+1/2, z'
'-x+1/2, y+1/2, -z+1/2'
'-x, -y, -z'
'x, -y, z-1/2'
'-x+1/2, -y+1/2, -z'
'x+1/2, -y+1/2, z-1/2'

loop_
_atom_site_label
_atom_site_type_symbol
_atom_site_fract_x
_atom_site_fract_y
_atom_site_fract_z
_atom_site_U_iso_or_equiv
_atom_site_adp_type
_atom_site_occupancy
_atom_site_symmetry_multiplicity
_atom_site_calc_flag
_atom_site_refinement_flags
_atom_site_disorder_assembly
_atom_site_disorder_group
Mn1 Mn 1.0000 0.04925(6) 0.2500 0.0498(4) Uani 1 2 d S . .
N1 N 1.1712(4) 0.0003(4) 0.2937(3) 0.0845(14) Uani 1 1 d . . .
O1 O 1.0000 -0.0891(4) 0.2500 0.111(2) Uani 1 2 d S . .
C1 C 1.2453(5) -0.0214(4) 0.2289(3) 0.0854(18) Uani 1 1 d . . .
H1A H 1.2124 -0.0657 0.1974 0.103 Uiso 1 1 calc R . .
H1B H 1.3138 -0.0419 0.2520 0.103 Uiso 1 1 calc R . .
N2 N 1.0782(4) 0.0521(4) 0.1278(3) 0.0644(12) Uani 1 1 d . . .
H2N H 1.082(4) 0.001(3) 0.112(3) 0.059(17) Uiso 1 1 d . . .
H1N H 1.036(4) 0.075(3) 0.097(3) 0.067(19) Uiso 1 1 d . . .
O2 O 1.0895(3) 0.1604(3) 0.2947(3) 0.0943(13) Uani 1 1 d . . .
C2 C 1.2690(4) 0.0504(3) 0.1753(3) 0.0690(14) Uani 1 1 d . . .
N3 N 1.0920(4) -0.1662(4) 0.0391(3) 0.0792(14) Uani 1 1 d . . .
C3 C 1.3746(5) 0.0828(4) 0.1713(4) 0.0849(18) Uani 1 1 d . . .
H3 H 1.4311 0.0588 0.2017 0.102 Uiso 1 1 calc R . .
O3 O 1.0437(6) -0.2095(4) -0.0099(4) 0.173(3) Uani 1 1 d . . .
O4 O 1.0827(4) -0.0941(3) 0.0239(3) 0.1269(19) Uani 1 1 d . . .
C4 C 1.3967(6) 0.1483(5) 0.1241(5) 0.109(2) Uani 1 1 d . . .
H4 H 1.4678 0.1686 0.1221 0.131 Uiso 1 1 calc R . .
O5 O 1.1383(5) -0.1929(5) 0.0944(4) 0.179(3) Uani 1 1 d . . .
C5 C 1.3174(7) 0.1832(5) 0.0810(6) 0.135(3) Uani 1 1 d . . .
H5 H 1.3322 0.2295 0.0503 0.162 Uiso 1 1 calc R . .
C6 C 1.2114(6) 0.1514(4) 0.0810(4) 0.109(2) Uani 1 1 d . . .
H6 H 1.1563 0.1759 0.0497 0.131 Uiso 1 1 calc R . .
C7 C 1.1881(4) 0.0844(3) 0.1269(3) 0.0593(13) Uani 1 1 d . . .
C8 C 1.1486(7) -0.0742(6) 0.3390(5) 0.140(4) Uani 1 1 d . . .
H8A H 1.1089 -0.0595 0.3858 0.168 Uiso 1 1 calc R . .
H8B H 1.2170 -0.0999 0.3564 0.168 Uiso 1 1 calc R . .
C9 C 1.0818(8) -0.1351(5) 0.2895(7) 0.172(5) Uani 1 1 d . . .
H9A H 1.1275 -0.1626 0.2517 0.206 Uiso 1 1 calc R . .
H9B H 1.0498 -0.1768 0.3230 0.206 Uiso 1 1 calc R . .
C10 C 1.2193(6) 0.0628(8) 0.3467(4) 0.136(3) Uani 1 1 d . . .
H10A H 1.2975 0.0528 0.3525 0.163 Uiso 1 1 calc R . .
H10B H 1.1886 0.0565 0.3986 0.163 Uiso 1 1 calc R . .
C11 C 1.2012(6) 0.1510(6) 0.3189(5) 0.136(4) Uani 1 1 d . . .
H11A H 1.2195 0.1893 0.3617 0.164 Uiso 1 1 calc R . .
H11B H 1.2477 0.1630 0.2750 0.164 Uiso 1 1 calc R . .
C12 C 1.0612(3) 0.2367(2) 0.2574(3) 0.151(4) Uani 1 1 d . . .
H12A H 1.0982 0.2420 0.2078 0.181 Uiso 1 1 calc R . .
H12B H 1.0828 0.2828 0.2914 0.181 Uiso 1 1 calc R . .
C1S C 1.0227(3) -0.4049(2) -0.0822(3) 0.098(2) Uani 1 1 d R . .
C2S C 1.1153(3) -0.4051(2) -0.0285(3) 0.111(2) Uani 1 1 d R . .
H2S1 H 1.1014 -0.4412 0.0153 0.166 Uiso 1 1 calc R . .
H2S2 H 1.1285 -0.3499 -0.0093 0.166 Uiso 1 1 calc R . .
H2S3 H 1.1783 -0.4245 -0.0554 0.166 Uiso 1 1 calc R . .
N1S N 0.9507(6) -0.4042(5) -0.1243(5) 0.152(3) Uani 1 1 d . . .

loop_
_atom_site_aniso_label
_atom_site_aniso_U_11
_atom_site_aniso_U_22
_atom_site_aniso_U_33
_atom_site_aniso_U_23
_atom_site_aniso_U_13
_atom_site_aniso_U_12
Mn1 0.0508(6) 0.0480(6) 0.0503(6) 0.000 0.0000(4) 0.000
N1 0.072(3) 0.115(4) 0.066(3) 0.022(3) 0.009(3) 0.024(3)
O1 0.109(5) 0.058(4) 0.167(6) 0.000 0.042(5) 0.000
C1 0.069(4) 0.103(5) 0.085(4) 0.011(4) 0.013(3) 0.028(3)
N2 0.057(3) 0.075(4) 0.060(3) 0.001(3) -0.003(2) -0.010(3)
O2 0.080(3) 0.089(3) 0.116(3) -0.045(3) 0.020(2) -0.023(2)
C2 0.061(3) 0.083(4) 0.063(3) -0.008(3) 0.007(3) 0.005(3)
N3 0.076(4) 0.071(4) 0.092(4) -0.022(3) 0.019(3) -0.012(3)
C3 0.067(4) 0.102(5) 0.086(4) -0.024(4) 0.003(3) -0.002(3)
O3 0.176(6) 0.144(5) 0.197(6) -0.045(5) -0.010(5) -0.019(4)
O4 0.187(5) 0.078(3) 0.118(4) -0.007(3) 0.022(4) 0.013(3)
C4 0.067(5) 0.101(6) 0.161(7) -0.030(5) 0.026(5) -0.026(4)
O5 0.126(5) 0.274(9) 0.135(5) 0.087(5) -0.016(4) 0.043(5)
C5 0.107(6) 0.107(6) 0.195(9) 0.051(6) 0.043(6) -0.026(5)
C6 0.087(5) 0.121(6) 0.119(5) 0.050(5) 0.004(4) -0.012(4)
C7 0.061(3) 0.060(3) 0.057(3) -0.006(3) 0.002(3) -0.010(2)
C8 0.108(7) 0.183(10) 0.132(7) 0.095(7) 0.042(5) 0.061(6)
C9 0.140(8) 0.100(7) 0.281(15) 0.105(8) 0.101(9) 0.060(6)
C10 0.073(5) 0.260(12) 0.074(5) -0.043(7) -0.009(4) 0.011(6)
C11 0.066(5) 0.199(9) 0.145(8) -0.117(7) 0.017(4) -0.043(5)
C12 0.123(6) 0.054(4) 0.281(11) -0.027(6) 0.094(7) -0.023(4)
C1S 0.094(5) 0.096(5) 0.104(5) 0.000(4) 0.003(4) -0.018(4)
C2S 0.095(5) 0.132(6) 0.104(5) -0.012(5) -0.014(4) 0.000(4)
N1S 0.123(6) 0.167(6) 0.162(7) 0.008(5) -0.050(5) -0.033(5)

loop_
_atom_type_symbol
_atom_type_description
_atom_type_scat_dispersion_real
_atom_type_scat_dispersion_imag
_atom_type_scat_source
C C 0.0033 0.0016 'International Tables Vol C Tables 4.2.6.8 and 6.1.1.4'
H H 0.0000 0.0000 'International Tables Vol C Tables 4.2.6.8 and 6.1.1.4'
N N 0.0061 0.0033 'International Tables Vol C Tables 4.2.6.8 and 6.1.1.4'
O O 0.0106 0.0060 'International Tables Vol C Tables 4.2.6.8 and 6.1.1.4'
Mn Mn 0.3368 0.7283 'International Tables Vol C Tables 4.2.6.8 and 6.1.1.4'

loop_
_geom_angle_atom_site_label_1
_geom_angle_atom_site_label_2
_geom_angle_atom_site_label_3
_geom_angle
_geom_angle_site_symmetry_1
_geom_angle_site_symmetry_3
_geom_angle_publ_flag
O2 Mn1 O2 72.2(3) . 2_755 ?
O2 Mn1 O1 143.89(13) . . ?
O2 Mn1 O1 143.89(13) 2_755 . ?
O2 Mn1 N2 94.17(17) . . ?
O2 Mn1 N2 84.0(2) 2_755 . ?
O1 Mn1 N2 91.16(16) . . ?
O2 Mn1 N2 84.0(2) . 2_755 ?
O2 Mn1 N2 94.17(17) 2_755 2_755 ?
O1 Mn1 N2 91.16(16) . 2_755 ?
N2 Mn1 N2 177.7(3) . 2_755 ?
O2 Mn1 N1 143.86(19) . 2_755 ?
O2 Mn1 N1 74.87(19) 2_755 2_755 ?
O1 Mn1 N1 70.23(15) . 2_755 ?
N2 Mn1 N1 96.88(16) . 2_755 ?
N2 Mn1 N1 83.91(18) 2_755 2_755 ?
O2 Mn1 N1 74.87(19) . . ?
O2 Mn1 N1 143.86(19) 2_755 . ?
O1 Mn1 N1 70.23(15) . . ?
N2 Mn1 N1 83.91(18) . . ?
N2 Mn1 N1 96.88(16) 2_755 . ?
N1 Mn1 N1 140.5(3) 2_755 . ?
C8 N1 C10 109.1(7) . . ?
C8 N1 C1 108.9(5) . . ?
C10 N1 C1 111.8(5) . . ?
C8 N1 Mn1 105.1(4) . . ?
C10 N1 Mn1 107.4(4) . . ?
C1 N1 Mn1 114.2(3) . . ?
C9 O1 C9 115.8(10) 2_755 . ?
C9 O1 Mn1 122.1(5) 2_755 . ?
C9 O1 Mn1 122.1(5) . . ?
N1 C1 C2 113.4(4) . . ?
N1 C1 H1A 108.9 . . ?
C2 C1 H1A 108.9 . . ?
N1 C1 H1B 108.9 . . ?
C2 C1 H1B 108.9 . . ?
H1A C1 H1B 107.7 . . ?
C7 N2 Mn1 115.6(3) . . ?
C7 N2 H2N 107(3) . . ?
Mn1 N2 H2N 106(3) . . ?
C7 N2 H1N 114(4) . . ?
Mn1 N2 H1N 108(4) . . ?
H2N N2 H1N 106(5) . . ?
C11 O2 C12 115.9(5) . . ?
C11 O2 Mn1 118.0(4) . . ?
C12 O2 Mn1 116.1(3) . . ?
C7 C2 C3 118.1(5) . . ?
C7 C2 C1 121.0(5) . . ?
C3 C2 C1 120.9(5) . . ?
O5 N3 O4 125.1(7) . . ?
O5 N3 O3 123.1(8) . . ?
O4 N3 O3 111.8(7) . . ?
C4 C3 C2 121.5(6) . . ?
C4 C3 H3 119.3 . . ?
C2 C3 H3 119.3 . . ?
C5 C4 C3 119.9(6) . . ?
C5 C4 H4 120.0 . . ?
C3 C4 H4 120.0 . . ?
C4 C5 C6 120.6(7) . . ?
C4 C5 H5 119.7 . . ?
C6 C5 H5 119.7 . . ?
C7 C6 C5 120.3(7) . . ?
C7 C6 H6 119.9 . . ?
C5 C6 H6 119.9 . . ?
C6 C7 C2 119.5(5) . . ?
C6 C7 N2 120.3(5) . . ?
C2 C7 N2 120.1(5) . . ?
N1 C8 C9 110.7(7) . . ?
N1 C8 H8A 109.5 . . ?
C9 C8 H8A 109.5 . . ?
N1 C8 H8B 109.5 . . ?
C9 C8 H8B 109.5 . . ?
H8A C8 H8B 108.1 . . ?
O1 C9 C8 106.5(7) . . ?
O1 C9 H9A 110.4 . . ?
C8 C9 H9A 110.4 . . ?
O1 C9 H9B 110.4 . . ?
C8 C9 H9B 110.4 . . ?
H9A C9 H9B 108.6 . . ?
N1 C10 C11 114.0(6) . . ?
N1 C10 H10A 108.7 . . ?
C11 C10 H10A 108.7 . . ?
N1 C10 H10B 108.7 . . ?
C11 C10 H10B 108.7 . . ?
H10A C10 H10B 107.6 . . ?
O2 C11 C10 108.6(6) . . ?
O2 C11 H11A 110.0 . . ?
C10 C11 H11A 110.0 . . ?
O2 C11 H11B 110.0 . . ?
C10 C11 H11B 110.0 . . ?
H11A C11 H11B 108.3 . . ?
O2 C12 C12 107.4(3) . 2_755 ?
O2 C12 H12A 110.2 . . ?
C12 C12 H12A 110.2 2_755 . ?
O2 C12 H12B 110.2 . . ?
C12 C12 H12B 110.2 2_755 . ?
H12A C12 H12B 108.5 . . ?
N1S C1S C2S 179.5(0) . . ?
C1S C2S H2S1 109.5 . . ?
C1S C2S H2S2 109.5 . . ?
H2S1 C2S H2S2 109.5 . . ?
C1S C2S H2S3 109.5 . . ?
H2S1 C2S H2S3 109.5 . . ?
H2S2 C2S H2S3 109.5 . . ?

loop_
_geom_bond_atom_site_label_1
_geom_bond_atom_site_label_2
_geom_bond_distance
_geom_bond_site_symmetry_2
_geom_bond_publ_flag
Mn1 O2 2.218(4) . ?
Mn1 O2 2.218(4) 2_755 ?
Mn1 O1 2.231(6) . ?
Mn1 N2 2.303(4) . ?
Mn1 N2 2.303(4) 2_755 ?
Mn1 N1 2.332(4) 2_755 ?
Mn1 N1 2.332(4) . ?
N1 C8 1.457(9) . ?
N1 C10 1.458(10) . ?
N1 C1 1.486(6) . ?
O1 C9 1.396(9) 2_755 ?
O1 C9 1.396(9) . ?
C1 C2 1.503(7) . ?
C1 H1A 0.9700 . ?
C1 H1B 0.9700 . ?
N2 C7 1.441(6) . ?
N2 H2N 0.86(5) . ?
N2 H1N 0.81(5) . ?
O2 C11 1.419(8) . ?
O2 C12 1.419(6) . ?
C2 C7 1.373(7) . ?
C2 C3 1.397(7) . ?
N3 O5 1.156(7) . ?
N3 O4 1.195(6) . ?
N3 O3 1.219(7) . ?
C3 C4 1.356(9) . ?
C3 H3 0.9300 . ?
C4 C5 1.318(10) . ?
C4 H4 0.9300 . ?
C5 C6 1.394(9) . ?
C5 H5 0.9300 . ?
C6 C7 1.365(7) . ?
C6 H6 0.9300 . ?
C8 C9 1.510(13) . ?
C8 H8A 0.9700 . ?
C8 H8B 0.9700 . ?
C9 H9A 0.9700 . ?
C9 H9B 0.9700 . ?
C10 C11 1.512(11) . ?
C10 H10A 0.9700 . ?
C10 H10B 0.9700 . ?
C11 H11A 0.9700 . ?
C11 H11B 0.9700 . ?
C12 C12 1.509(8) 2_755 ?
C12 H12A 0.9700 . ?
C12 H12B 0.9700 . ?
C1S N1S 1.112(0) . ?
C1S C2S 1.4248 . ?
C2S H2S1 0.9600 . ?
C2S H2S2 0.9600 . ?
C2S H2S3 0.9600 . ?

loop_
_geom_hbond_atom_site_label_D
_geom_hbond_atom_site_label_H
_geom_hbond_atom_site_label_A
_geom_hbond_distance_DH
_geom_hbond_distance_HA
_geom_hbond_distance_DA
_geom_hbond_angle_DHA
_geom_hbond_site_symmetry_A
N2 H2N O4 0.86(5) 2.14(5) 2.940(8) 153(4) .
N2 H1N O4 0.81(5) 2.48(5) 3.245(7) 158(5) 5_755

loop_
_geom_torsion_atom_site_label_1
_geom_torsion_atom_site_label_2
_geom_torsion_atom_site_label_3
_geom_torsion_atom_site_label_4
_geom_torsion
_geom_torsion_site_symmetry_1
_geom_torsion_site_symmetry_2
_geom_torsion_site_symmetry_3
_geom_torsion_site_symmetry_4
_geom_torsion_publ_flag
O2 Mn1 N1 C8 134.8(5) . . . . ?
O2 Mn1 N1 C8 159.8(5) 2_755 . . . ?
O1 Mn1 N1 C8 -35.8(5) . . . . ?
N2 Mn1 N1 C8 -129.2(5) . . . . ?
N2 Mn1 N1 C8 53.0(5) 2_755 . . . ?
N1 Mn1 N1 C8 -35.8(5) 2_755 . . . ?
O2 Mn1 N1 C10 18.7(4) . . . . ?
O2 Mn1 N1 C10 43.7(6) 2_755 . . . ?
O1 Mn1 N1 C10 -151.9(5) . . . . ?
N2 Mn1 N1 C10 114.7(5) . . . . ?
N2 Mn1 N1 C10 -63.1(5) 2_755 . . . ?
N1 Mn1 N1 C10 -151.9(5) 2_755 . . . ?
O2 Mn1 N1 C1 -105.9(4) . . . . ?
O2 Mn1 N1 C1 -80.9(5) 2_755 . . . ?
O1 Mn1 N1 C1 83.5(4) . . . . ?
N2 Mn1 N1 C1 -9.9(4) . . . . ?
N2 Mn1 N1 C1 172.3(4) 2_755 . . . ?
N1 Mn1 N1 C1 83.5(4) 2_755 . . . ?
O2 Mn1 O1 C9 179.1(5) . . . 2_755 ?
O2 Mn1 O1 C9 -0.9(5) 2_755 . . 2_755 ?
N2 Mn1 O1 C9 -82.2(5) . . . 2_755 ?
N2 Mn1 O1 C9 97.8(5) 2_755 . . 2_755 ?
N1 Mn1 O1 C9 14.7(5) 2_755 . . 2_755 ?
N1 Mn1 O1 C9 -165.3(5) . . . 2_755 ?
O2 Mn1 O1 C9 -0.9(5) . . . . ?
O2 Mn1 O1 C9 179.1(5) 2_755 . . . ?
N2 Mn1 O1 C9 97.8(5) . . . . ?
N2 Mn1 O1 C9 -82.2(5) 2_755 . . . ?
N1 Mn1 O1 C9 -165.3(5) 2_755 . . . ?
N1 Mn1 O1 C9 14.7(5) . . . . ?
C8 N1 C1 C2 176.7(6) . . . . ?
C10 N1 C1 C2 -62.7(7) . . . . ?
Mn1 N1 C1 C2 59.6(6) . . . . ?
O2 Mn1 N2 C7 31.3(5) . . . . ?
O2 Mn1 N2 C7 102.9(5) 2_755 . . . ?
O1 Mn1 N2 C7 -113.0(4) . . . . ?
N1 Mn1 N2 C7 176.8(5) 2_755 . . . ?
N1 Mn1 N2 C7 -43.0(5) . . . . ?
O2 Mn1 O2 C11 -159.2(6) 2_755 . . . ?
O1 Mn1 O2 C11 20.8(6) . . . . ?
N2 Mn1 O2 C11 -76.9(5) . . . . ?
N2 Mn1 O2 C11 104.4(5) 2_755 . . . ?
N1 Mn1 O2 C11 175.4(5) 2_755 . . . ?
N1 Mn1 O2 C11 5.6(5) . . . . ?
O2 Mn1 O2 C12 -14.8(2) 2_755 . . . ?
O1 Mn1 O2 C12 165.2(2) . . . . ?
N2 Mn1 O2 C12 67.4(3) . . . . ?
N2 Mn1 O2 C12 -111.2(3) 2_755 . . . ?
N1 Mn1 O2 C12 -40.2(4) 2_755 . . . ?
N1 Mn1 O2 C12 150.0(3) . . . . ?
N1 C1 C2 C7 -67.2(7) . . . . ?
N1 C1 C2 C3 115.0(6) . . . . ?
C7 C2 C3 C4 3.1(8) . . . . ?
C1 C2 C3 C4 -179.0(6) . . . . ?
C2 C3 C4 C5 0.4(11) . . . . ?
C3 C4 C5 C6 -2.5(13) . . . . ?
C4 C5 C6 C7 1.2(13) . . . . ?
C5 C6 C7 C2 2.4(10) . . . . ?
C5 C6 C7 N2 179.1(7) . . . . ?
C3 C2 C7 C6 -4.4(8) . . . . ?
C1 C2 C7 C6 177.7(6) . . . . ?
C3 C2 C7 N2 178.9(5) . . . . ?
C1 C2 C7 N2 0.9(8) . . . . ?
Mn1 N2 C7 C6 -121.5(6) . . . . ?
Mn1 N2 C7 C2 55.2(6) . . . . ?
C10 N1 C8 C9 170.6(7) . . . . ?
C1 N1 C8 C9 -67.1(8) . . . . ?
Mn1 N1 C8 C9 55.7(7) . . . . ?
C9 O1 C9 C8 -170.1(8) 2_755 . . . ?
Mn1 O1 C9 C8 9.9(8) . . . . ?
N1 C8 C9 O1 -44.1(9) . . . . ?
C8 N1 C10 C11 -154.3(6) . . . . ?
C1 N1 C10 C11 85.2(7) . . . . ?
Mn1 N1 C10 C11 -40.9(7) . . . . ?
C12 O2 C11 C10 -172.3(5) . . . . ?
Mn1 O2 C11 C10 -27.9(8) . . . . ?
N1 C10 C11 O2 46.4(8) . . . . ?
C11 O2 C12 C12 -175.5(5) . . . 2_755 ?
Mn1 O2 C12 C12 39.3(5) . . . 2_755 ?
